data_1520172
loop_
_publ_author_name
'Callear, Samantha K.'
'Hursthouse, Michael B.'

_publ_section_title
;
 Maleic acid + morpholine
;
_journal_name_full 'Crystal Structure Report Archive'
_journal_page_first 500
_journal_year 2008
_chemical_formula_sum 'C10 H17 N O5'
_chemical_formula_weight 231.25
_chemical_name_systematic
;
Maleic acid + morpholine
;
_space_group_IT_number 14
_symmetry_cell_setting monoclinic
_symmetry_space_group_name_Hall '-P 2ybc'
_symmetry_space_group_name_H-M 'P 1 21/c 1'
_atom_sites_solution_hydrogens geom
_atom_sites_solution_primary direct
_atom_sites_solution_secondary difmap
_cell_angle_alpha 90.00
_cell_angle_beta 97.458(11)
_cell_angle_gamma 90.00
_cell_formula_units_Z 4
_cell_length_a 5.7683(9)
_cell_length_b 13.702(3)
_cell_length_c 14.442(3)
_cell_measurement_reflns_used 3704
_cell_measurement_temperature 120(2)
_cell_measurement_theta_max 27.48
_cell_measurement_theta_min 2.91
_cell_volume 1131.8(4)
_computing_cell_refinement 'DENZO (Otwinowski & Minor, 1997) & COLLECT (Hooft, R.W.W., 1998)'
_computing_data_collection 'COLLECT (Hooft, R.W.W., 1998)'
_computing_data_reduction 'DENZO (Otwinowski & Minor, 1997) & COLLECT (Hooft, R.W.W., 1998)'
_computing_structure_refinement 'SHELXL-97 (Sheldrick, 1997)'
_diffrn_ambient_temperature 120(2)
_diffrn_detector_area_resol_mean 9.091
_diffrn_measured_fraction_theta_full 0.991
_diffrn_measured_fraction_theta_max 0.991
_diffrn_measurement_device_type 'Bruker-Nonius 95mm CCD camera on \k-goniostat'
_diffrn_measurement_method '\f & \w scans'
_diffrn_radiation_monochromator '10cm confocal mirrors'
_diffrn_radiation_source 'Bruker-Nonius FR591 rotating anode'
_diffrn_radiation_type MoK\a
_diffrn_radiation_wavelength 0.71073
_diffrn_reflns_av_R_equivalents 0.1974
_diffrn_reflns_av_sigmaI/netI 0.1928
_diffrn_reflns_limit_h_max 7
_diffrn_reflns_limit_h_min -7
_diffrn_reflns_limit_k_max 17
_diffrn_reflns_limit_k_min -17
_diffrn_reflns_limit_l_max 18
_diffrn_reflns_limit_l_min -18
_diffrn_reflns_number 12271
_diffrn_reflns_theta_full 27.48
_diffrn_reflns_theta_max 27.48
_diffrn_reflns_theta_min 2.97
_exptl_absorpt_coefficient_mu 0.109
_exptl_absorpt_correction_T_max 0.9989
_exptl_absorpt_correction_T_min 0.9808
_exptl_absorpt_correction_type multi-scan
_exptl_absorpt_process_details 'SADABS V2.10 (Sheldrick, G.M., 2003)'
_exptl_crystal_colour colourless
_exptl_crystal_density_diffrn 1.357
_exptl_crystal_density_method 'not measured'
_exptl_crystal_description needle
_exptl_crystal_F_000 496
_exptl_crystal_size_max 0.18
_exptl_crystal_size_mid 0.02
_exptl_crystal_size_min 0.01
_refine_diff_density_max 0.477
_refine_diff_density_min -0.430
_refine_diff_density_rms 0.110
_refine_ls_extinction_method none
_refine_ls_goodness_of_fit_ref 1.121
_refine_ls_hydrogen_treatment constr
_refine_ls_matrix_type full
_refine_ls_number_parameters 147
_refine_ls_number_reflns 2590
_refine_ls_number_restraints 0
_refine_ls_restrained_S_all 1.121
_refine_ls_R_factor_all 0.2800
_refine_ls_R_factor_gt 0.1456
_refine_ls_shift/su_max 0.003
_refine_ls_shift/su_mean 0.001
_refine_ls_structure_factor_coef Fsqd
_refine_ls_weighting_details 'calc w=1/[\s^2^(Fo^2^)+(0.0425P)^2^+9.2255P] where P=(Fo^2^+2Fc^2^)/3'
_refine_ls_weighting_scheme calc
_refine_ls_wR_factor_gt 0.2528
_refine_ls_wR_factor_ref 0.3147
_reflns_number_gt 1150
_reflns_number_total 2590
_reflns_threshold_expression >2sigma(I)
_cod_data_source_file eCrystal-500.cif
_cod_data_source_block 07skc0004p21c
_cod_depositor_comments
;
Citation :
Callear, Samantha K. and Hursthouse, Michael B. (2008) 
University of Southampton, Crystal Structure Report Archive. 
(doi:10.5258/ecrystals/500)

More at:
http://ecrystals.chem.soton.ac.uk/500/
;
_cod_original_cell_volume 1131.8(3)
_cod_original_sg_symbol_H-M P21/c
_cod_database_code 1520172

loop_
_symmetry_equiv_pos_as_xyz
'x, y, z'
'-x, y+1/2, -z+1/2'
'-x, -y, -z'
'x, -y-1/2, z-1/2'

loop_
_atom_site_label
_atom_site_type_symbol
_atom_site_fract_x
_atom_site_fract_y
_atom_site_fract_z
_atom_site_U_iso_or_equiv
_atom_site_adp_type
_atom_site_occupancy
_atom_site_symmetry_multiplicity
_atom_site_calc_flag
_atom_site_refinement_flags
_atom_site_disorder_assembly
_atom_site_disorder_group
C1 C -0.2485(12) 1.0650(6) 0.0988(5) 0.0289(18) Uani 1 1 d . . .
C2 C -0.2177(13) 0.9551(6) 0.0987(5) 0.0292(18) Uani 1 1 d . . .
H2A H -0.3396 0.9242 0.1313 0.035 Uiso 1 1 calc R . .
H2B H -0.2370 0.9310 0.0335 0.035 Uiso 1 1 calc R . .
C3 C 0.0197(12) 0.9268(5) 0.1464(5) 0.0247(17) Uani 1 1 d . . .
H3 H 0.1393 0.9671 0.1196 0.030 Uiso 1 1 calc R . .
C4 C 0.0672(13) 0.8196(6) 0.1276(5) 0.0275(18) Uani 1 1 d . . .
C5 C -0.5232(13) 1.1905(6) 0.1047(6) 0.035(2) Uani 1 1 d . . .
H5A H -0.4086 1.2276 0.1468 0.052 Uiso 1 1 calc R . .
H5B H -0.6797 1.2008 0.1225 0.052 Uiso 1 1 calc R . .
H5C H -0.5203 1.2128 0.0404 0.052 Uiso 1 1 calc R . .
C6 C 0.3591(14) 0.6992(6) 0.1369(6) 0.035(2) Uani 1 1 d . . .
H6A H 0.2909 0.6600 0.1833 0.053 Uiso 1 1 calc R . .
H6B H 0.5296 0.6919 0.1464 0.053 Uiso 1 1 calc R . .
H6C H 0.2976 0.6769 0.0740 0.053 Uiso 1 1 calc R . .
C22 C 0.2706(13) 0.9753(6) 0.2902(5) 0.0295(19) Uani 1 1 d . . .
H22A H 0.3303 1.0303 0.2556 0.035 Uiso 1 1 calc R . .
H22B H 0.3770 0.9190 0.2875 0.035 Uiso 1 1 calc R . .
C23 C 0.2614(14) 1.0044(6) 0.3912(5) 0.0303(19) Uani 1 1 d . . .
H23A H 0.4206 1.0219 0.4206 0.036 Uiso 1 1 calc R . .
H23B H 0.1606 1.0626 0.3930 0.036 Uiso 1 1 calc R . .
C25 C -0.0579(13) 0.9036(6) 0.4021(5) 0.033(2) Uani 1 1 d . . .
H25A H -0.1617 0.9608 0.4046 0.039 Uiso 1 1 calc R . .
H25B H -0.1175 0.8504 0.4390 0.039 Uiso 1 1 calc R . .
C26 C -0.0622(13) 0.8710(6) 0.3018(5) 0.0317(19) Uani 1 1 d . . .
H26A H 0.0321 0.8109 0.2994 0.038 Uiso 1 1 calc R . .
H26B H -0.2248 0.8562 0.2745 0.038 Uiso 1 1 calc R . .
N21 N 0.0341(10) 0.9491(5) 0.2477(4) 0.0256(14) Uani 1 1 d . . .
O1A O -0.1029(9) 1.1236(4) 0.0857(4) 0.0413(16) Uani 1 1 d . . .
O1B O -0.4669(9) 1.0895(4) 0.1111(4) 0.0307(13) Uani 1 1 d . . .
O4A O 0.2992(9) 0.8007(4) 0.1472(4) 0.0329(14) Uani 1 1 d . . .
O4B O -0.0764(9) 0.7598(4) 0.1020(4) 0.0345(14) Uani 1 1 d . . .
O24 O 0.1742(9) 0.9288(4) 0.4420(4) 0.0353(14) Uani 1 1 d . . .

loop_
_atom_site_aniso_label
_atom_site_aniso_U_11
_atom_site_aniso_U_22
_atom_site_aniso_U_33
_atom_site_aniso_U_23
_atom_site_aniso_U_13
_atom_site_aniso_U_12
C1 0.019(4) 0.041(5) 0.025(4) -0.001(4) -0.003(3) 0.005(4)
C2 0.034(4) 0.022(4) 0.029(4) 0.002(4) -0.006(3) 0.004(4)
C3 0.024(4) 0.021(4) 0.029(4) -0.002(3) 0.006(3) 0.001(3)
C4 0.025(4) 0.030(5) 0.028(4) 0.002(4) 0.004(3) -0.001(4)
C5 0.027(4) 0.035(5) 0.042(5) 0.004(4) 0.004(4) -0.003(4)
C6 0.039(5) 0.022(5) 0.042(5) -0.007(4) -0.002(4) 0.009(4)
C22 0.026(4) 0.031(5) 0.030(4) 0.007(4) -0.005(3) -0.004(3)
C23 0.037(5) 0.026(5) 0.026(4) 0.003(4) -0.001(4) 0.003(4)
C25 0.030(4) 0.038(5) 0.030(4) 0.005(4) 0.008(4) -0.006(4)
C26 0.021(4) 0.039(5) 0.035(4) -0.006(4) 0.005(4) -0.001(4)
N21 0.023(3) 0.026(4) 0.029(3) 0.000(3) 0.005(3) -0.003(3)
O1A 0.028(3) 0.035(4) 0.062(4) 0.003(3) 0.008(3) -0.005(3)
O1B 0.026(3) 0.030(3) 0.038(3) -0.001(3) 0.008(2) 0.006(2)
O4A 0.027(3) 0.029(3) 0.043(3) -0.008(3) 0.003(3) 0.007(2)
O4B 0.026(3) 0.036(4) 0.041(3) -0.002(3) 0.004(3) -0.002(3)
O24 0.041(3) 0.038(4) 0.026(3) 0.003(3) -0.002(2) -0.008(3)

loop_
_atom_type_symbol
_atom_type_description
_atom_type_scat_dispersion_real
_atom_type_scat_dispersion_imag
_atom_type_scat_source
C C 0.0033 0.0016 'International Tables Vol C Tables 4.2.6.8 and 6.1.1.4'
H H 0.0000 0.0000 'International Tables Vol C Tables 4.2.6.8 and 6.1.1.4'
N N 0.0061 0.0033 'International Tables Vol C Tables 4.2.6.8 and 6.1.1.4'
O O 0.0106 0.0060 'International Tables Vol C Tables 4.2.6.8 and 6.1.1.4'

loop_
_geom_angle_atom_site_label_1
_geom_angle_atom_site_label_2
_geom_angle_atom_site_label_3
_geom_angle
_geom_angle_site_symmetry_1
_geom_angle_site_symmetry_3
O1A C1 O1B 123.1(8) . .
O1A C1 C2 125.6(7) . .
O1B C1 C2 111.2(7) . .
C3 C2 C1 110.8(6) . .
C3 C2 H2A 109.5 . .
C1 C2 H2A 109.5 . .
C3 C2 H2B 109.5 . .
C1 C2 H2B 109.5 . .
H2A C2 H2B 108.1 . .
N21 C3 C2 109.3(6) . .
N21 C3 C4 112.6(6) . .
C2 C3 C4 110.0(6) . .
N21 C3 H3 108.3 . .
C2 C3 H3 108.3 . .
C4 C3 H3 108.3 . .
O4B C4 O4A 124.2(7) . .
O4B C4 C3 125.8(7) . .
O4A C4 C3 110.0(6) . .
O1B C5 H5A 109.5 . .
O1B C5 H5B 109.5 . .
H5A C5 H5B 109.5 . .
O1B C5 H5C 109.5 . .
H5A C5 H5C 109.5 . .
H5B C5 H5C 109.5 . .
O4A C6 H6A 109.5 . .
O4A C6 H6B 109.5 . .
H6A C6 H6B 109.5 . .
O4A C6 H6C 109.5 . .
H6A C6 H6C 109.5 . .
H6B C6 H6C 109.5 . .
N21 C22 C23 108.6(6) . .
N21 C22 H22A 110.0 . .
C23 C22 H22A 110.0 . .
N21 C22 H22B 110.0 . .
C23 C22 H22B 110.0 . .
H22A C22 H22B 108.3 . .
O24 C23 C22 111.7(7) . .
O24 C23 H23A 109.3 . .
C22 C23 H23A 109.3 . .
O24 C23 H23B 109.3 . .
C22 C23 H23B 109.3 . .
H23A C23 H23B 107.9 . .
O24 C25 C26 110.8(6) . .
O24 C25 H25A 109.5 . .
C26 C25 H25A 109.5 . .
O24 C25 H25B 109.5 . .
C26 C25 H25B 109.5 . .
H25A C25 H25B 108.1 . .
N21 C26 C25 109.4(6) . .
N21 C26 H26A 109.8 . .
C25 C26 H26A 109.8 . .
N21 C26 H26B 109.8 . .
C25 C26 H26B 109.8 . .
H26A C26 H26B 108.2 . .
C22 N21 C26 110.5(6) . .
C22 N21 C3 113.1(6) . .
C26 N21 C3 113.3(6) . .
C1 O1B C5 116.6(6) . .
C4 O4A C6 113.9(6) . .
C23 O24 C25 110.4(6) . .

loop_
_geom_bond_atom_site_label_1
_geom_bond_atom_site_label_2
_geom_bond_distance
_geom_bond_site_symmetry_2
C1 O1A 1.195(9) .
C1 O1B 1.337(8) .
C1 C2 1.516(11) .
C2 C3 1.502(10) .
C2 H2A 0.9900 .
C2 H2B 0.9900 .
C3 N21 1.487(9) .
C3 C4 1.525(11) .
C3 H3 1.0000 .
C4 O4B 1.190(9) .
C4 O4A 1.356(9) .
C5 O1B 1.422(9) .
C5 H5A 0.9800 .
C5 H5B 0.9800 .
C5 H5C 0.9800 .
C6 O4A 1.445(9) .
C6 H6A 0.9800 .
C6 H6B 0.9800 .
C6 H6C 0.9800 .
C22 N21 1.465(9) .
C22 C23 1.519(11) .
C22 H22A 0.9900 .
C22 H22B 0.9900 .
C23 O24 1.400(9) .
C23 H23A 0.9900 .
C23 H23B 0.9900 .
C25 O24 1.429(9) .
C25 C26 1.513(10) .
C25 H25A 0.9900 .
C25 H25B 0.9900 .
C26 N21 1.476(10) .
C26 H26A 0.9900 .
C26 H26B 0.9900 .
